data_2240768
loop_
_publ_author_name
'Salim, Muhammad'
'Tahir, Muhammad Nawaz'
'Munawar, Munawar Ali'
'Shahid, Muhammad'
'Shad, Hazoor Ahmad'

_publ_section_title
;
 Crystal structure of
 4-chloro-2-{(<i>E</i>)-[(3,4-dimethylphenyl)imino]methyl}phenol
;
_journal_coeditor_code HB7424
_journal_issue 6
_journal_name_full 'Acta Crystallographica Section E'
_journal_page_first o416
_journal_paper_doi 10.1107/S2056989015009354
_journal_volume 71
_journal_year 2015
_chemical_formula_iupac 'C15 H14 Cl N O'
_chemical_formula_moiety 'C15 H14 Cl N O'
_chemical_formula_sum 'C15 H14 Cl N O'
_chemical_formula_weight 259.72
_chemical_name_systematic
;
4-Chloro-2-{(<i>E</i>)-[(3,4-dimethylphenyl)imino]methyl}phenol
;
_space_group_crystal_system monoclinic
_space_group_IT_number 14
_space_group_name_Hall '-P 2yn'
_space_group_name_H-M_alt 'P 1 21/n 1'
_symmetry_space_group_name_Hall '-P 2yn'
_symmetry_space_group_name_H-M 'P 1 21/n 1'
_atom_sites_solution_hydrogens geom
_atom_sites_solution_primary direct
_atom_sites_solution_secondary difmap
_audit_creation_method SHELXL-2014/7
_cell_angle_alpha 90
_cell_angle_beta 101.549(4)
_cell_angle_gamma 90
_cell_formula_units_Z 4
_cell_length_a 12.1875(10)
_cell_length_b 7.4438(5)
_cell_length_c 14.3141(12)
_cell_measurement_reflns_used 1871
_cell_measurement_temperature 296(2)
_cell_measurement_theta_max 27.00
_cell_measurement_theta_min 2.006
_cell_volume 1272.30(17)
_computing_cell_refinement
;
SAINT (Bruker, 2007)
;
_computing_data_collection
;
APEX2 (Bruker, 2007)
;
_computing_data_reduction
;
SAINT (Bruker, 2007)
;
_computing_molecular_graphics
;
ORTEP-3 for Windows (Farrugia, 2012) and PLATON (Spek, 2009)
;
_computing_publication_material
;
WinGX (Farrugia, 2012) and PLATON (Spek, 2009)
;
_computing_structure_refinement
;
SHELXL2014  (Sheldrick, 2015)
;
_computing_structure_solution
;
SHELXS97 (Sheldrick, 2008)
;
_diffrn_ambient_temperature 296(2)
_diffrn_detector_area_resol_mean 7.80
_diffrn_measured_fraction_theta_full 0.999
_diffrn_measured_fraction_theta_max 0.999
_diffrn_measurement_device_type 'Bruker Kappa APEXII CCD'
_diffrn_measurement_method \w
_diffrn_radiation_monochromator graphite
_diffrn_radiation_source 'fine-focus sealed tube'
_diffrn_radiation_type MoK\a
_diffrn_radiation_wavelength 0.71073
_diffrn_reflns_av_R_equivalents 0.0237
_diffrn_reflns_limit_h_max 12
_diffrn_reflns_limit_h_min -15
_diffrn_reflns_limit_k_max 9
_diffrn_reflns_limit_k_min -8
_diffrn_reflns_limit_l_max 15
_diffrn_reflns_limit_l_min -18
_diffrn_reflns_number 10293
_diffrn_reflns_theta_full 27.00
_diffrn_reflns_theta_max 27.00
_diffrn_reflns_theta_min 2.006
_diffrn_standards_number 0
_exptl_absorpt_coefficient_mu 0.287
_exptl_absorpt_correction_T_max 0.968
_exptl_absorpt_correction_T_min 0.933
_exptl_absorpt_correction_type multi-scan
_exptl_absorpt_process_details
;
(SADABS; Bruker, 2007)
;
_exptl_crystal_colour 'light yellow'
_exptl_crystal_density_diffrn 1.356
_exptl_crystal_density_method 'not measured'
_exptl_crystal_description plate
_exptl_crystal_F_000 544
_exptl_crystal_size_max 0.25
_exptl_crystal_size_mid 0.20
_exptl_crystal_size_min 0.14
_refine_diff_density_max 0.236
_refine_diff_density_min -0.223
_refine_ls_goodness_of_fit_ref 1.043
_refine_ls_hydrogen_treatment constr
_refine_ls_matrix_type full
_refine_ls_number_parameters 166
_refine_ls_number_reflns 2785
_refine_ls_number_restraints 0
_refine_ls_restrained_S_all 1.043
_refine_ls_R_factor_all 0.0705
_refine_ls_R_factor_gt 0.0414
_refine_ls_shift/su_max 0.001
_refine_ls_shift/su_mean 0.000
_refine_ls_structure_factor_coef Fsqd
_refine_ls_weighting_details 'w=1/[\s^2^(Fo^2^)+(0.0519P)^2^+0.2053P] where P=(Fo^2^+2Fc^2^)/3'
_refine_ls_weighting_scheme calc
_refine_ls_wR_factor_gt 0.1014
_refine_ls_wR_factor_ref 0.1163
_reflns_number_gt 1871
_reflns_number_total 2785
_reflns_threshold_expression I>2\s(I)
_cod_data_source_file hb7424sup1.cif
_cod_data_source_block I
_cod_database_code 2240768
_shelx_space_group_comment
;
The symmetry employed for this shelxl refinement is uniquely defined
by the following loop, which should always be used as a source of
symmetry information in preference to the above space-group names.
They are only intended as comments.
;

loop_
_space_group_symop_operation_xyz
'x, y, z'
'-x+1/2, y+1/2, -z+1/2'
'-x, -y, -z'
'x-1/2, -y-1/2, z-1/2'

loop_
_atom_site_type_symbol
_atom_site_label
_atom_site_fract_x
_atom_site_fract_y
_atom_site_fract_z
_atom_site_U_iso_or_equiv
_atom_site_adp_type
_atom_site_calc_flag
_atom_site_occupancy
Cl Cl1 0.31558(4) 0.47763(8) 0.94032(3) 0.0702(2) Uani d 1
O O1 0.45252(11) 0.6419(2) 0.58212(9) 0.0684(4) Uani d 1
H H1 0.4036 0.6151 0.5361 0.103 Uiso calc 1
N N1 0.26240(12) 0.51118(17) 0.49303(10) 0.0442(4) Uani d 1
C C1 0.41674(14) 0.6064(2) 0.66249(12) 0.0462(4) Uani d 1
C C2 0.31233(14) 0.5273(2) 0.66205(11) 0.0400(4) Uani d 1
C C3 0.28167(14) 0.4894(2) 0.74847(12) 0.0434(4) Uani d 1
H H3 0.2128 0.4363 0.7492 0.052 Uiso calc 1
C C4 0.35292(14) 0.5305(2) 0.83271(12) 0.0447(4) Uani d 1
C C5 0.45476(15) 0.6104(2) 0.83316(12) 0.0499(4) Uani d 1
H H5 0.5022 0.6383 0.8907 0.060 Uiso calc 1
C C6 0.48620(15) 0.6486(2) 0.74880(13) 0.0524(5) Uani d 1
H H6 0.5549 0.7035 0.7493 0.063 Uiso calc 1
C C7 0.23682(15) 0.4821(2) 0.57324(12) 0.0432(4) Uani d 1
H H7 0.1679 0.4304 0.5753 0.052 Uiso calc 1
C C8 0.18970(13) 0.4694(2) 0.40504(11) 0.0394(4) Uani d 1
C C9 0.23021(14) 0.5050(2) 0.32363(12) 0.0414(4) Uani d 1
H H9 0.3016 0.5534 0.3296 0.050 Uiso calc 1
C C10 0.16807(14) 0.4712(2) 0.23319(12) 0.0407(4) Uani d 1
C C11 0.06064(14) 0.3993(2) 0.22426(12) 0.0429(4) Uani d 1
C C12 0.02122(14) 0.3625(2) 0.30650(12) 0.0455(4) Uani d 1
H H12 -0.0499 0.3133 0.3010 0.055 Uiso calc 1
C C13 0.08330(14) 0.3962(2) 0.39585(12) 0.0456(4) Uani d 1
H H13 0.0544 0.3701 0.4497 0.055 Uiso calc 1
C C14 0.21523(18) 0.5150(3) 0.14640(13) 0.0576(5) Uani d 1
H H14A 0.2165 0.4083 0.1089 0.086 Uiso calc 1
H H14B 0.2901 0.5603 0.1659 0.086 Uiso calc 1
H H14C 0.1693 0.6042 0.1090 0.086 Uiso calc 1
C C15 -0.01190(16) 0.3653(3) 0.12815(13) 0.0599(5) Uani d 1
H H15A 0.0236 0.2788 0.0943 0.090 Uiso calc 1
H H15B -0.0225 0.4756 0.0927 0.090 Uiso calc 1
H H15C -0.0832 0.3200 0.1360 0.090 Uiso calc 1

loop_
_atom_site_aniso_label
_atom_site_aniso_U_11
_atom_site_aniso_U_22
_atom_site_aniso_U_33
_atom_site_aniso_U_12
_atom_site_aniso_U_13
_atom_site_aniso_U_23
Cl1 0.0742(4) 0.1002(4) 0.0366(3) -0.0049(3) 0.0120(2) 0.0047(2)
O1 0.0658(9) 0.0930(10) 0.0483(8) -0.0276(8) 0.0159(7) 0.0033(7)
N1 0.0472(8) 0.0498(8) 0.0349(8) -0.0009(6) 0.0069(6) -0.0023(6)
C1 0.0493(10) 0.0475(10) 0.0428(10) -0.0042(8) 0.0116(8) 0.0025(7)
C2 0.0427(9) 0.0390(9) 0.0376(9) 0.0015(7) 0.0061(7) -0.0012(7)
C3 0.0430(10) 0.0469(10) 0.0407(9) 0.0001(7) 0.0093(8) -0.0005(7)
C4 0.0493(11) 0.0476(10) 0.0364(9) 0.0048(8) 0.0065(8) 0.0002(7)
C5 0.0519(11) 0.0500(10) 0.0432(10) -0.0005(8) -0.0013(8) -0.0027(8)
C6 0.0476(11) 0.0523(11) 0.0550(12) -0.0103(8) 0.0048(9) -0.0008(9)
C7 0.0440(10) 0.0450(9) 0.0404(10) -0.0016(7) 0.0080(8) -0.0015(7)
C8 0.0421(10) 0.0383(9) 0.0376(9) 0.0011(7) 0.0073(7) -0.0016(7)
C9 0.0404(9) 0.0421(9) 0.0423(10) -0.0036(7) 0.0102(7) -0.0015(7)
C10 0.0480(10) 0.0368(9) 0.0389(9) 0.0015(7) 0.0125(7) 0.0007(7)
C11 0.0482(10) 0.0368(9) 0.0417(10) 0.0013(7) 0.0040(7) -0.0007(7)
C12 0.0410(9) 0.0474(10) 0.0482(10) -0.0044(8) 0.0091(8) 0.0017(8)
C13 0.0467(10) 0.0520(10) 0.0400(10) -0.0016(8) 0.0132(8) 0.0029(8)
C14 0.0672(13) 0.0661(12) 0.0422(10) -0.0091(9) 0.0171(9) 0.0008(8)
C15 0.0621(12) 0.0674(13) 0.0461(11) -0.0079(10) 0.0008(9) -0.0017(9)

loop_
_atom_type_symbol
_atom_type_description
_atom_type_scat_dispersion_real
_atom_type_scat_dispersion_imag
_atom_type_scat_source
C C 0.0033 0.0016 'International Tables Vol C Tables 4.2.6.8 and 6.1.1.4'
H H 0.0000 0.0000 'International Tables Vol C Tables 4.2.6.8 and 6.1.1.4'
N N 0.0061 0.0033 'International Tables Vol C Tables 4.2.6.8 and 6.1.1.4'
O O 0.0106 0.0060 'International Tables Vol C Tables 4.2.6.8 and 6.1.1.4'
Cl Cl 0.1484 0.1585 'International Tables Vol C Tables 4.2.6.8 and 6.1.1.4'

loop_
_geom_angle_atom_site_label_1
_geom_angle_atom_site_label_2
_geom_angle_atom_site_label_3
_geom_angle
C1 O1 H1 109.5
C7 N1 C8 122.85(15)
O1 C1 C6 118.44(15)
O1 C1 C2 122.14(15)
C6 C1 C2 119.42(15)
C3 C2 C1 119.12(15)
C3 C2 C7 119.72(15)
C1 C2 C7 121.15(15)
C4 C3 C2 120.07(16)
C4 C3 H3 120.0
C2 C3 H3 120.0
C3 C4 C5 120.82(16)
C3 C4 Cl1 119.80(14)
C5 C4 Cl1 119.37(13)
C6 C5 C4 119.86(16)
C6 C5 H5 120.1
C4 C5 H5 120.1
C5 C6 C1 120.69(16)
C5 C6 H6 119.7
C1 C6 H6 119.7
N1 C7 C2 121.73(16)
N1 C7 H7 119.1
C2 C7 H7 119.1
C9 C8 C13 118.75(15)
C9 C8 N1 116.19(14)
C13 C8 N1 125.06(14)
C8 C9 C10 122.23(15)
C8 C9 H9 118.9
C10 C9 H9 118.9
C9 C10 C11 118.83(15)
C9 C10 C14 120.27(16)
C11 C10 C14 120.89(15)
C12 C11 C10 118.45(15)
C12 C11 C15 120.34(16)
C10 C11 C15 121.20(16)
C13 C12 C11 122.41(16)
C13 C12 H12 118.8
C11 C12 H12 118.8
C12 C13 C8 119.34(15)
C12 C13 H13 120.3
C8 C13 H13 120.3
C10 C14 H14A 109.5
C10 C14 H14B 109.5
H14A C14 H14B 109.5
C10 C14 H14C 109.5
H14A C14 H14C 109.5
H14B C14 H14C 109.5
C11 C15 H15A 109.5
C11 C15 H15B 109.5
H15A C15 H15B 109.5
C11 C15 H15C 109.5
H15A C15 H15C 109.5
H15B C15 H15C 109.5

loop_
_geom_bond_atom_site_label_1
_geom_bond_atom_site_label_2
_geom_bond_distance
Cl1 C4 1.7365(17)
O1 C1 1.336(2)
O1 H1 0.8200
N1 C7 1.267(2)
N1 C8 1.422(2)
C1 C6 1.387(2)
C1 C2 1.401(2)
C2 C3 1.391(2)
C2 C7 1.452(2)
C3 C4 1.372(2)
C3 H3 0.9300
C4 C5 1.375(2)
C5 C6 1.368(2)
C5 H5 0.9300
C6 H6 0.9300
C7 H7 0.9300
C8 C9 1.379(2)
C8 C13 1.389(2)
C9 C10 1.386(2)
C9 H9 0.9300
C10 C11 1.396(2)
C10 C14 1.505(2)
C11 C12 1.385(2)
C11 C15 1.500(2)
C12 C13 1.372(2)
C12 H12 0.9300
C13 H13 0.9300
C14 H14A 0.9600
C14 H14B 0.9600
C14 H14C 0.9600
C15 H15A 0.9600
C15 H15B 0.9600
C15 H15C 0.9600

loop_
_geom_hbond_atom_site_label_D
_geom_hbond_atom_site_label_H
_geom_hbond_atom_site_label_A
_geom_hbond_site_symmetry_A
_geom_hbond_distance_DH
_geom_hbond_distance_HA
_geom_hbond_distance_DA
_geom_hbond_angle_DHA
O1 H1 N1 . 0.82 1.87 2.5998(19) 148.8
C3 H3 Cg1 2_546 0.93 2.98 3.732(2) 139
C6 H6 Cg2 4_676 0.93 2.93 3.576(2) 128
C14 H14B Cg2 2_555 0.96 2.96 3.656(2) 131

loop_
_geom_torsion_atom_site_label_1
_geom_torsion_atom_site_label_2
_geom_torsion_atom_site_label_3
_geom_torsion_atom_site_label_4
_geom_torsion
O1 C1 C2 C3 178.21(15)
C6 C1 C2 C3 -1.3(2)
O1 C1 C2 C7 -0.9(3)
C6 C1 C2 C7 179.60(15)
C1 C2 C3 C4 0.4(2)
C7 C2 C3 C4 179.50(14)
C2 C3 C4 C5 0.5(3)
C2 C3 C4 Cl1 -178.37(12)
C3 C4 C5 C6 -0.4(3)
Cl1 C4 C5 C6 178.42(13)
C4 C5 C6 C1 -0.5(3)
O1 C1 C6 C5 -178.16(16)
C2 C1 C6 C5 1.4(3)
C8 N1 C7 C2 -179.54(13)
C3 C2 C7 N1 -178.66(14)
C1 C2 C7 N1 0.4(3)
C7 N1 C8 C9 -178.57(14)
C7 N1 C8 C13 1.2(3)
C13 C8 C9 C10 0.4(2)
N1 C8 C9 C10 -179.85(13)
C8 C9 C10 C11 0.3(2)
C8 C9 C10 C14 179.07(14)
C9 C10 C11 C12 -0.8(2)
C14 C10 C11 C12 -179.62(15)
C9 C10 C11 C15 178.03(15)
C14 C10 C11 C15 -0.7(2)
C10 C11 C12 C13 0.8(3)
C15 C11 C12 C13 -178.10(15)
C11 C12 C13 C8 -0.1(3)
C9 C8 C13 C12 -0.5(2)
N1 C8 C13 C12 179.79(15)

_cod_database_fobs_code 2240768
